data_4030122
loop_
_publ_author_name
'Wu, Lijun'
'Huang, Hui'
'Liang, Yun'
'Cheng, Pi'

_publ_section_title
;
 Regio- and stereoselective synthesis of 2-amino-dienes via
 decarboxylative amination of 4-(ethoxycarbonyl)-2,3-allenols by TsNCO.
;
_journal_issue 22
_journal_name_full 'The Journal of organic chemistry'
_journal_page_first 11264
_journal_page_last 11269
_journal_paper_doi 10.1021/jo502098b
_journal_volume 79
_journal_year 2014
_chemical_formula_moiety 'C21 H22 Br N O5 S'
_chemical_formula_sum 'C21 H22 Br N O5 S'
_chemical_formula_weight 480.36
_chemical_name_systematic
;
 ?
;
_space_group_crystal_system monoclinic
_space_group_IT_number 14
_space_group_name_Hall '-P 2ybc'
_space_group_name_H-M_alt 'P 1 21/c 1'
_symmetry_space_group_name_Hall '-P 2ybc'
_symmetry_space_group_name_H-M 'P 1 21/c 1'
_atom_sites_solution_hydrogens mixed
_atom_sites_solution_primary iterative
_audit_creation_date 2014-05-20
_audit_creation_method
;
Olex2 1.2
(compiled 2014.03.20 svn.r2914 for OlexSys, GUI svn.r4816)
;
_cell_angle_alpha 90
_cell_angle_beta 92.635(4)
_cell_angle_gamma 90
_cell_formula_units_Z 4
_cell_length_a 10.5808(5)
_cell_length_b 10.1713(4)
_cell_length_c 19.4113(8)
_cell_measurement_reflns_used 4707
_cell_measurement_temperature 100.00(10)
_cell_measurement_theta_max 29.5720
_cell_measurement_theta_min 3.4290
_cell_volume 2086.84(15)
_computing_cell_refinement
;
CrysAlisPro, Agilent Technologies,
Version 1.171.36.32 (release 02-08-2013 CrysAlis171 .NET)
(compiled Aug  2 2013,16:46:58)
;
_computing_data_collection
;
CrysAlisPro, Agilent Technologies,
Version 1.171.36.32 (release 02-08-2013 CrysAlis171 .NET)
(compiled Aug  2 2013,16:46:58)
;
_computing_data_reduction
;
CrysAlisPro, Agilent Technologies,
Version 1.171.36.32 (release 02-08-2013 CrysAlis171 .NET)
(compiled Aug  2 2013,16:46:58)
;
_computing_molecular_graphics 'Olex2 (Dolomanov et al., 2009)'
_computing_publication_material 'Olex2 (Dolomanov et al., 2009)'
_computing_structure_refinement 'ShelXL (Sheldrick, 2008)'
_computing_structure_solution 'olex2.solve (Bourhis et al., 2013)'
_diffrn_ambient_temperature 100.00(10)
_diffrn_detector_area_resol_mean 10.3914
_diffrn_measured_fraction_theta_full 0.999
_diffrn_measured_fraction_theta_max 0.875
_diffrn_measurement_device_type 'SuperNova, Dual, Cu at zero, Atlas'
_diffrn_measurement_method '\w scans'
_diffrn_orient_matrix_UB_11 0.0551974000
_diffrn_orient_matrix_UB_12 0.0338658000
_diffrn_orient_matrix_UB_13 0.0122324000
_diffrn_orient_matrix_UB_21 0.0131262000
_diffrn_orient_matrix_UB_22 0.0173196000
_diffrn_orient_matrix_UB_23 -0.0343353000
_diffrn_orient_matrix_UB_31 -0.0358685000
_diffrn_orient_matrix_UB_32 0.0584287000
_diffrn_orient_matrix_UB_33 0.0030848000
_diffrn_radiation_monochromator mirror
_diffrn_radiation_type MoK\a
_diffrn_radiation_wavelength 0.71073
_diffrn_reflns_av_R_equivalents 0.0387
_diffrn_reflns_av_unetI/netI 0.0540
_diffrn_reflns_Laue_measured_fraction_full 0.999
_diffrn_reflns_Laue_measured_fraction_max 0.875
_diffrn_reflns_limit_h_max 14
_diffrn_reflns_limit_h_min -12
_diffrn_reflns_limit_k_max 13
_diffrn_reflns_limit_k_min -13
_diffrn_reflns_limit_l_max 20
_diffrn_reflns_limit_l_min -26
_diffrn_reflns_number 14044
_diffrn_reflns_point_group_measured_fraction_full 0.999
_diffrn_reflns_point_group_measured_fraction_max 0.875
_diffrn_reflns_theta_full 25.242
_diffrn_reflns_theta_max 30.440
_diffrn_reflns_theta_min 2.903
_diffrn_source 'SuperNova (Mo) X-ray Source'
_exptl_absorpt_coefficient_mu 2.103
_exptl_absorpt_correction_T_max 1.00000
_exptl_absorpt_correction_T_min 0.80623
_exptl_absorpt_correction_type multi-scan
_exptl_absorpt_process_details
;
CrysAlisPro, Agilent Technologies,
Version 1.171.36.32 (release 02-08-2013 CrysAlis171 .NET)
(compiled Aug  2 2013,16:46:58)
Empirical absorption correction using spherical harmonics,
 implemented in SCALE3 ABSPACK scaling algorithm.
;
_exptl_crystal_colour colourless
_exptl_crystal_colour_primary colourless
_exptl_crystal_density_diffrn 1.529
_exptl_crystal_description block
_exptl_crystal_F_000 984
_exptl_crystal_size_max 0.2
_exptl_crystal_size_mid 0.15
_exptl_crystal_size_min 0.15
_refine_diff_density_max 0.573
_refine_diff_density_min -0.483
_refine_diff_density_rms 0.086
_refine_ls_extinction_method none
_refine_ls_goodness_of_fit_ref 1.037
_refine_ls_hydrogen_treatment mixed
_refine_ls_matrix_type full
_refine_ls_number_parameters 269
_refine_ls_number_reflns 5538
_refine_ls_number_restraints 0
_refine_ls_restrained_S_all 1.037
_refine_ls_R_factor_all 0.0594
_refine_ls_R_factor_gt 0.0387
_refine_ls_shift/su_max 0.001
_refine_ls_shift/su_mean 0.000
_refine_ls_structure_factor_coef Fsqd
_refine_ls_weighting_details 'w=1/[\s^2^(Fo^2^)+(0.0300P)^2^+1.1170P] where P=(Fo^2^+2Fc^2^)/3'
_refine_ls_weighting_scheme calc
_refine_ls_wR_factor_gt 0.0775
_refine_ls_wR_factor_ref 0.0867
_reflns_Friedel_coverage 0.000
_reflns_number_gt 4297
_reflns_number_total 5538
_reflns_threshold_expression 'I > 2\s(I)'
_cod_data_source_file jo502098b_si_002.cif
_cod_data_source_block 14may19b
_cod_depositor_comments 'Adding full bibliography for 4030122.cif.'
_cod_original_cell_volume 2086.84(16)
_cod_database_code 4030122
_shelxl_version_number 2014-3
_chemical_oxdiff_formula 'C3 H8 N O S Br'
_shelx_space_group_comment
;
The symmetry employed for this shelxl refinement is uniquely defined
by the following loop, which should always be used as a source of
symmetry information in preference to the above space-group names.
They are only intended as comments.
;
_shelx_estimated_absorpt_t_max 0.743
_shelx_estimated_absorpt_t_min 0.678
_reflns_odcompleteness_completeness 99.82
_reflns_odcompleteness_iscentric 1
_reflns_odcompleteness_theta 27.42
_olex2_refinement_description
;
1. Fixed Uiso
 At 1.2 times of:
  All C(H) groups, All C(H,H) groups
 At 1.5 times of:
  All C(H,H,H) groups
2.a Secondary CH2 refined with riding coordinates:
 C13(H13A,H13B)
2.b Aromatic/amide H refined with riding coordinates:
 C3(H3), C4(H4), C7(H7), C8(H8), C9(H9), C11(H11), C16(H16), C17(H17),
 C19(H19), C20(H20)
2.c Idealised Me refined as rotating group:
 C1(H1A,H1B,H1C), C14(H14A,H14B,H14C), C21(H21A,H21B,H21C)
;

loop_
_space_group_symop_operation_xyz
'x, y, z'
'-x, y+1/2, -z+1/2'
'-x, -y, -z'
'x, -y-1/2, z-1/2'

loop_
_atom_site_label
_atom_site_type_symbol
_atom_site_fract_x
_atom_site_fract_y
_atom_site_fract_z
_atom_site_U_iso_or_equiv
_atom_site_adp_type
_atom_site_occupancy
_atom_site_site_symmetry_order
_atom_site_calc_flag
_atom_site_refinement_flags_posn
Br1 Br 0.63363(2) 0.59276(2) 0.42325(2) 0.02124(8) Uani 1 1 d .
S1 S 0.84551(5) 0.89804(5) 0.70190(3) 0.01437(12) Uani 1 1 d .
O1 O 1.03754(17) 0.23567(15) 0.54674(8) 0.0213(4) Uani 1 1 d .
O2 O 0.94892(15) 0.82385(14) 0.67698(8) 0.0181(3) Uani 1 1 d .
O3 O 0.86786(16) 0.98959(15) 0.75700(8) 0.0211(4) Uani 1 1 d .
O4 O 0.50275(16) 0.85336(15) 0.76820(8) 0.0198(4) Uani 1 1 d .
O5 O 0.34797(15) 0.73566(14) 0.71345(8) 0.0169(3) Uani 1 1 d .
N1 N 0.74063(19) 0.79392(18) 0.73119(10) 0.0141(4) Uani 1 1 d .
C1 C 1.0666(3) 0.2322(2) 0.61912(13) 0.0260(6) Uani 1 1 d .
H1A H 1.1377 0.1722 0.6288 0.039 Uiso 1 1 calc GR
H1B H 0.9925 0.2013 0.6430 0.039 Uiso 1 1 calc GR
H1C H 1.0895 0.3206 0.6354 0.039 Uiso 1 1 calc GR
C2 C 0.9458(2) 0.3216(2) 0.52369(12) 0.0151(5) Uani 1 1 d .
C3 C 0.9211(2) 0.3231(2) 0.45250(12) 0.0176(5) Uani 1 1 d .
H3 H 0.9679 0.2678 0.4236 0.021 Uiso 1 1 calc R
C4 C 0.8289(2) 0.4046(2) 0.42409(12) 0.0171(5) Uani 1 1 d .
H4 H 0.8117 0.4057 0.3756 0.020 Uiso 1 1 calc R
C5 C 0.7612(2) 0.4852(2) 0.46680(12) 0.0152(4) Uani 1 1 d .
C6 C 0.7848(2) 0.4878(2) 0.53786(11) 0.0137(4) Uani 1 1 d .
C7 C 0.8786(2) 0.4034(2) 0.56594(11) 0.0146(4) Uani 1 1 d .
H7 H 0.8963 0.4023 0.6144 0.018 Uiso 1 1 calc R
C8 C 0.7146(2) 0.5746(2) 0.58285(12) 0.0157(5) Uani 1 1 d .
H8 H 0.6318 0.6003 0.5673 0.019 Uiso 1 1 calc R
C9 C 0.7582(2) 0.62034(19) 0.64406(11) 0.0142(4) Uani 1 1 d .
H9 H 0.8426 0.6006 0.6594 0.017 Uiso 1 1 calc R
C10 C 0.6792(2) 0.70014(19) 0.68820(11) 0.0125(4) Uani 1 1 d .
C11 C 0.5534(2) 0.6809(2) 0.69046(11) 0.0146(4) Uani 1 1 d .
H11 H 0.5172 0.6080 0.6661 0.018 Uiso 1 1 calc R
C12 C 0.4694(2) 0.7660(2) 0.72840(11) 0.0145(4) Uani 1 1 d .
C13 C 0.2533(2) 0.8176(2) 0.74483(12) 0.0190(5) Uani 1 1 d .
H13A H 0.2842 0.8445 0.7916 0.023 Uiso 1 1 calc R
H13B H 0.1742 0.7668 0.7491 0.023 Uiso 1 1 calc R
C14 C 0.2273(2) 0.9379(2) 0.70096(13) 0.0212(5) Uani 1 1 d .
H14A H 0.1983 0.9109 0.6544 0.032 Uiso 1 1 calc GR
H14B H 0.3050 0.9898 0.6984 0.032 Uiso 1 1 calc GR
H14C H 0.1617 0.9913 0.7215 0.032 Uiso 1 1 calc GR
C15 C 0.7673(2) 0.9781(2) 0.63156(12) 0.0153(5) Uani 1 1 d .
C16 C 0.6624(3) 1.0547(2) 0.64402(13) 0.0254(6) Uani 1 1 d .
H16 H 0.6336 1.0630 0.6895 0.030 Uiso 1 1 calc R
C17 C 0.6004(3) 1.1187(2) 0.58980(14) 0.0268(6) Uani 1 1 d .
H17 H 0.5289 1.1717 0.5983 0.032 Uiso 1 1 calc R
C18 C 0.6407(2) 1.1070(2) 0.52268(13) 0.0198(5) Uani 1 1 d .
C19 C 0.7447(3) 1.0291(2) 0.51207(13) 0.0271(6) Uani 1 1 d .
H19 H 0.7734 1.0201 0.4666 0.033 Uiso 1 1 calc R
C20 C 0.8086(3) 0.9634(2) 0.56572(13) 0.0246(6) Uani 1 1 d .
H20 H 0.8795 0.9093 0.5572 0.030 Uiso 1 1 calc R
C21 C 0.5722(3) 1.1782(2) 0.46410(13) 0.0255(6) Uani 1 1 d .
H21A H 0.5877 1.2729 0.4685 0.038 Uiso 1 1 calc GR
H21B H 0.4812 1.1611 0.4655 0.038 Uiso 1 1 calc GR
H21C H 0.6030 1.1469 0.4202 0.038 Uiso 1 1 calc GR
H1 H 0.693(3) 0.833(2) 0.7564(13) 0.016(7) Uiso 1 1 d .

loop_
_atom_site_aniso_label
_atom_site_aniso_U_11
_atom_site_aniso_U_22
_atom_site_aniso_U_33
_atom_site_aniso_U_23
_atom_site_aniso_U_13
_atom_site_aniso_U_12
Br1 0.02196(13) 0.02486(13) 0.01643(13) -0.00056(9) -0.00410(9) 0.00671(10)
S1 0.0135(3) 0.0164(3) 0.0132(3) -0.0024(2) 0.0003(2) 0.0008(2)
O1 0.0255(10) 0.0218(8) 0.0165(9) -0.0012(7) -0.0005(7) 0.0103(7)
O2 0.0135(8) 0.0222(8) 0.0187(9) -0.0019(6) 0.0020(7) 0.0028(6)
O3 0.0225(10) 0.0211(8) 0.0194(9) -0.0066(7) -0.0011(7) -0.0019(7)
O4 0.0162(9) 0.0249(8) 0.0182(9) -0.0074(7) 0.0010(7) 0.0014(7)
O5 0.0130(8) 0.0194(8) 0.0184(9) -0.0024(6) 0.0026(7) 0.0007(6)
N1 0.0140(10) 0.0167(9) 0.0116(9) -0.0038(7) 0.0019(8) 0.0010(7)
C1 0.0311(15) 0.0262(12) 0.0203(13) 0.0017(10) -0.0035(11) 0.0114(11)
C2 0.0157(12) 0.0130(10) 0.0166(12) -0.0002(8) -0.0001(9) 0.0016(8)
C3 0.0206(13) 0.0156(10) 0.0168(12) -0.0037(9) 0.0044(10) 0.0007(9)
C4 0.0215(12) 0.0194(11) 0.0104(11) -0.0022(9) 0.0019(9) -0.0023(9)
C5 0.0137(11) 0.0149(10) 0.0169(12) 0.0002(9) 0.0006(9) 0.0009(8)
C6 0.0130(11) 0.0138(10) 0.0146(11) -0.0028(8) 0.0026(9) -0.0030(8)
C7 0.0176(12) 0.0153(10) 0.0108(11) -0.0012(8) 0.0004(9) -0.0006(8)
C8 0.0161(12) 0.0148(10) 0.0164(11) 0.0019(8) 0.0017(9) 0.0010(8)
C9 0.0137(11) 0.0130(10) 0.0160(11) 0.0008(8) 0.0016(9) 0.0029(8)
C10 0.0168(11) 0.0127(10) 0.0081(10) 0.0007(8) 0.0000(9) 0.0019(8)
C11 0.0170(12) 0.0151(10) 0.0118(11) -0.0011(8) 0.0006(9) 0.0004(8)
C12 0.0182(12) 0.0155(10) 0.0101(11) 0.0034(8) 0.0019(9) 0.0013(8)
C13 0.0140(12) 0.0250(12) 0.0184(12) -0.0032(9) 0.0045(9) 0.0037(9)
C14 0.0188(13) 0.0223(12) 0.0226(13) -0.0033(10) 0.0008(10) 0.0006(9)
C15 0.0185(12) 0.0128(10) 0.0145(11) -0.0002(8) -0.0013(9) -0.0013(8)
C16 0.0329(16) 0.0266(12) 0.0168(13) -0.0040(10) 0.0018(11) 0.0115(11)
C17 0.0313(15) 0.0255(13) 0.0238(14) 0.0004(10) 0.0034(11) 0.0140(11)
C18 0.0245(13) 0.0162(11) 0.0184(12) 0.0036(9) -0.0011(10) -0.0022(9)
C19 0.0313(16) 0.0340(14) 0.0167(13) 0.0056(11) 0.0077(11) 0.0089(11)
C20 0.0230(14) 0.0306(13) 0.0208(13) 0.0041(10) 0.0067(11) 0.0093(11)
C21 0.0296(15) 0.0251(12) 0.0220(14) 0.0080(10) 0.0024(11) 0.0044(11)

loop_
_atom_type_symbol
_atom_type_description
_atom_type_scat_dispersion_real
_atom_type_scat_dispersion_imag
_atom_type_scat_source
C C 0.0033 0.0016 'International Tables Vol C Tables 4.2.6.8 and 6.1.1.4'
H H 0.0000 0.0000 'International Tables Vol C Tables 4.2.6.8 and 6.1.1.4'
Br Br -0.2901 2.4595 'International Tables Vol C Tables 4.2.6.8 and 6.1.1.4'
N N 0.0061 0.0033 'International Tables Vol C Tables 4.2.6.8 and 6.1.1.4'
O O 0.0106 0.0060 'International Tables Vol C Tables 4.2.6.8 and 6.1.1.4'
S S 0.1246 0.1234 'International Tables Vol C Tables 4.2.6.8 and 6.1.1.4'

loop_
_geom_angle_atom_site_label_1
_geom_angle_atom_site_label_2
_geom_angle_atom_site_label_3
_geom_angle
O2 S1 N1 108.30(10)
O2 S1 C15 108.69(10)
O3 S1 O2 119.57(10)
O3 S1 N1 104.50(10)
O3 S1 C15 109.52(10)
N1 S1 C15 105.29(10)
C2 O1 C1 117.18(17)
C12 O5 C13 116.63(17)
S1 N1 H1 109.8(17)
C10 N1 S1 121.97(16)
C10 N1 H1 113.4(18)
O1 C1 H1A 109.5
O1 C1 H1B 109.5
O1 C1 H1C 109.5
H1A C1 H1B 109.5
H1A C1 H1C 109.5
H1B C1 H1C 109.5
O1 C2 C3 115.46(19)
O1 C2 C7 124.5(2)
C7 C2 C3 120.1(2)
C2 C3 H3 120.0
C4 C3 C2 120.1(2)
C4 C3 H3 120.0
C3 C4 H4 120.3
C3 C4 C5 119.5(2)
C5 C4 H4 120.3
C4 C5 Br1 116.66(17)
C4 C5 C6 122.0(2)
C6 C5 Br1 121.37(16)
C5 C6 C7 117.7(2)
C5 C6 C8 121.9(2)
C7 C6 C8 120.3(2)
C2 C7 C6 120.7(2)
C2 C7 H7 119.7
C6 C7 H7 119.7
C6 C8 H8 117.5
C9 C8 C6 125.1(2)
C9 C8 H8 117.5
C8 C9 H9 119.1
C8 C9 C10 121.9(2)
C10 C9 H9 119.1
N1 C10 C9 117.4(2)
C11 C10 N1 120.6(2)
C11 C10 C9 121.9(2)
C10 C11 H11 118.2
C10 C11 C12 123.6(2)
C12 C11 H11 118.2
O4 C12 O5 123.5(2)
O4 C12 C11 125.8(2)
O5 C12 C11 110.67(19)
O5 C13 H13A 109.7
O5 C13 H13B 109.7
O5 C13 C14 109.82(19)
H13A C13 H13B 108.2
C14 C13 H13A 109.7
C14 C13 H13B 109.7
C13 C14 H14A 109.5
C13 C14 H14B 109.5
C13 C14 H14C 109.5
H14A C14 H14B 109.5
H14A C14 H14C 109.5
H14B C14 H14C 109.5
C16 C15 S1 118.38(18)
C20 C15 S1 120.73(18)
C20 C15 C16 120.9(2)
C15 C16 H16 120.4
C17 C16 C15 119.3(2)
C17 C16 H16 120.4
C16 C17 H17 119.4
C16 C17 C18 121.2(2)
C18 C17 H17 119.4
C17 C18 C21 120.5(2)
C19 C18 C17 117.9(2)
C19 C18 C21 121.6(2)
C18 C19 H19 119.0
C18 C19 C20 122.0(2)
C20 C19 H19 119.0
C15 C20 C19 118.7(2)
C15 C20 H20 120.7
C19 C20 H20 120.7
C18 C21 H21A 109.5
C18 C21 H21B 109.5
C18 C21 H21C 109.5
H21A C21 H21B 109.5
H21A C21 H21C 109.5
H21B C21 H21C 109.5

loop_
_geom_bond_atom_site_label_1
_geom_bond_atom_site_label_2
_geom_bond_distance
Br1 C5 1.905(2)
S1 O2 1.4315(16)
S1 O3 1.4296(16)
S1 N1 1.654(2)
S1 C15 1.763(2)
O1 C1 1.425(3)
O1 C2 1.366(3)
O4 C12 1.219(3)
O5 C12 1.340(3)
O5 C13 1.457(3)
N1 C10 1.407(3)
N1 H1 0.82(3)
C1 H1A 0.9800
C1 H1B 0.9800
C1 H1C 0.9800
C2 C3 1.395(3)
C2 C7 1.387(3)
C3 H3 0.9500
C3 C4 1.376(3)
C4 H4 0.9500
C4 C5 1.388(3)
C5 C6 1.391(3)
C6 C7 1.404(3)
C6 C8 1.467(3)
C7 H7 0.9500
C8 H8 0.9500
C8 C9 1.338(3)
C9 H9 0.9500
C9 C10 1.469(3)
C10 C11 1.348(3)
C11 H11 0.9500
C11 C12 1.464(3)
C13 H13A 0.9900
C13 H13B 0.9900
C13 C14 1.509(3)
C14 H14A 0.9800
C14 H14B 0.9800
C14 H14C 0.9800
C15 C16 1.387(3)
C15 C20 1.378(3)
C16 H16 0.9500
C16 C17 1.378(4)
C17 H17 0.9500
C17 C18 1.394(4)
C18 C19 1.379(3)
C18 C21 1.506(3)
C19 H19 0.9500
C19 C20 1.387(3)
C20 H20 0.9500
C21 H21A 0.9800
C21 H21B 0.9800
C21 H21C 0.9800
